data_4122452
loop_
_publ_author_name
'Kapelewski, Matthew T.'
'Geier, Stephen J.'
'Hudson, Matthew R.'
'St\"uck, David'
'Mason, Jarad A.'
'Nelson, Jocienne N.'
'Xiao, Dianne J.'
'Hulvey, Zeric'
'Gilmour, Elizabeth'
'FitzGerald, Stephen A.'
'Head-Gordon, Martin'
'Brown, Craig M.'
'Long, Jeffrey R.'

_publ_section_title
;
 M2(m-dobdc) (M = Mg, Mn, Fe, Co, Ni) Metal-Organic Frameworks Exhibiting
 Increased Charge Density and Enhanced H2 Binding at the Open Metal Sites.
;
_journal_issue 34
_journal_name_full 'Journal of the American Chemical Society'
_journal_page_first 12119
_journal_paper_doi 10.1021/ja506230r
_journal_volume 136
_journal_year 2014
_chemical_formula_sum 'C4 H Co D1.59 O3'
_chemical_formula_weight 159.18
_chemical_name_systematic ' ?'
_space_group_IT_number 148
_symmetry_cell_setting trigonal
_symmetry_space_group_name_Hall '-R 3'
_symmetry_space_group_name_H-M 'R -3 :H'
_audit_creation_date 2013-05-16T12:13
_audit_creation_method 'from EXP file using GSAS2CIF'
_audit_update_record ' 2013-05-16T12:13  Initial CIF as created by GSAS2CIF'
_cell_angle_alpha 90.0
_cell_angle_beta 90.0
_cell_angle_gamma 120.0
_cell_formula_units_Z 18
_cell_length_a 25.8707(10)
_cell_length_b 25.8707
_cell_length_c 6.8687(4)
_cell_volume 3981.3(3)
_computing_structure_refinement GSAS
_diffrn_radiation_probe neutron
_diffrn_radiation_wavelength 2.078
_exptl_absorpt_correction_T_max 1.00000
_exptl_absorpt_correction_T_min 1.00000
_exptl_absorpt_process_details
;   GSAS Absorption/surface roughness correction: function number 0
 No correction is applied.
;
_pd_block_id 2013-05-16T12:13|CO_0P75_D2_R||BT1
_pd_calc_method 'Rietveld Refinement'
_pd_instr_location ' ?'
_pd_meas_2theta_range_inc 0.05
_pd_meas_2theta_range_max 166.25
_pd_meas_2theta_range_min 1.5
_pd_meas_number_of_points 3296
_pd_phase_name 'Co_dobdc_0.75 D2 per Co'
_pd_proc_2theta_range_inc 0.05
_pd_proc_2theta_range_max 166.28
_pd_proc_2theta_range_min 1.53
_pd_proc_info_datetime 2013-05-16T12:13:23
_pd_proc_info_excluded_regions ' ?'
_pd_proc_ls_background_function
;   GSAS Background function number 1 with 12 terms.
 Shifted Chebyshev function of 1st kind
      1:    1575.40     2:   -270.863     3:    246.497     4:    102.912    
      5:    110.153     6:    43.7049     7:    61.4817     8:    21.1818    
      9:    25.9276    10:    17.3866    11:   0.664722    12:    12.8597    
;
_pd_proc_ls_peak_cutoff 0.00010
_pd_proc_ls_profile_function
;
 CW Profile function number 3 with  19 terms
 Pseudovoigt profile coefficients as parameterized in
 P. Thompson, D.E. Cox & J.B. Hastings (1987). J. Appl. Cryst.,20,79-83.
 Asymmetry correction of L.W. Finger, D.E. Cox & A. P. Jephcoat (1994).
 J. Appl. Cryst.,27,892-900.
 Peak tails are ignored  where the intensity is below 0.0001 times the peak
   Aniso. broadening axis   0.0   0.0   1.0
;
_pd_proc_ls_prof_R_factor 0.0229
_pd_proc_ls_prof_wR_expected 0.0242
_pd_proc_ls_prof_wR_factor 0.0279
_pd_proc_number_of_points 3296
_pd_spec_mounting ' ?'
_refine_ls_goodness_of_fit_all 1.16
_refine_ls_matrix_type full
_refine_ls_number_parameters 57
_refine_ls_number_restraints 1
_refine_ls_R_Fsqd_factor 0.08687
_refine_ls_shift/su_max 4.90
_refine_ls_shift/su_mean 0.32
_reflns_d_resolution_high 1.052
_reflns_d_resolution_low 12.935
_reflns_limit_h_max 24
_reflns_limit_h_min 0
_reflns_limit_k_max 12
_reflns_limit_k_min -11
_reflns_limit_l_max 6
_reflns_limit_l_min -6
_reflns_number_total 803
_cod_data_source_file CO_regular_0P75_D2_R.cif
_cod_data_source_block CO_0P75_D2_R_publ
_cod_depositor_comments
;
The following automatic conversions were performed:

'_geom_bond_publ_flag' value 'N' changed to 'n' according to
/usr/data/users/saulius/crontab/automatic-downloads/rss-feeds/ACS/lib/dictionaries/cif_core.dic
dictionary named 'cif_core.dic' version 2.4.2 from 2011-04-26 (67
times).

'_geom_angle_publ_flag' value 'N' changed to 'n' according
to
/usr/data/users/saulius/crontab/automatic-downloads/rss-feeds/ACS/lib/dictionaries/cif_core.dic
dictionary named 'cif_core.dic' version 2.4.2 from 2011-04-26 (47
times).

Automatic conversion script
Id: cif_fix_values 2281 2013-09-26 08:29:07Z andrius 

 Adding full bibliography for 4122440--4122455.cif.
;
_cod_original_cell_volume 3981.26(28)
_cod_original_sg_symbol_H-M 'R -3'
_cod_original_formula_sum 'C4 H D1.59 Co O3'
_cod_database_code 4122452
_gsas_exptl_extinct_corr_t_min 1.00000
_gsas_exptl_extinct_corr_t_max 1.00000

loop_
_symmetry_equiv_pos_site_id
_symmetry_equiv_pos_as_xyz
1 +x,+y,+z
2 -y,x-y,+z
3 y-x,-x,+z
-1 -x,-y,-z
-2 +y,y-x,-z
-3 x-y,+x,-z
101 +x+1/3,+y+2/3,+z+2/3
102 -y+1/3,x-y+2/3,+z+2/3
103 y-x+1/3,-x+2/3,+z+2/3
-101 -x+2/3,-y+1/3,-z+1/3
-102 +y+2/3,y-x+1/3,-z+1/3
-103 x-y+2/3,+x+1/3,-z+1/3
201 +x+2/3,+y+1/3,+z+1/3
202 -y+2/3,x-y+1/3,+z+1/3
203 y-x+2/3,-x+1/3,+z+1/3
-201 -x+1/3,-y+2/3,-z+2/3
-202 +y+1/3,y-x+2/3,-z+2/3
-203 x-y+1/3,+x+2/3,-z+2/3

loop_
_atom_site_type_symbol
_atom_site_label
_atom_site_fract_x
_atom_site_fract_y
_atom_site_fract_z
_atom_site_occupancy
_atom_site_thermal_displace_type
_atom_site_U_iso_or_equiv
_atom_site_symmetry_multiplicity
Co Co 0.3857(10) 0.3549(11) 0.1342(33) 1.0 Uiso 0.004(6) 18
O O1 0.3229(5) 0.2946(5) 0.3716(17) 1.0 Uiso 0.0169(32) 18
O O2 0.3040(5) 0.2292(5) 0.6005(13) 1.0 Uiso 0.0048(25) 18
O O3 0.3577(5) 0.2742(5) 0.0017(18) 1.0 Uiso 0.0052(29) 18
C C1 0.3147(5) 0.2463(5) 0.4283(14) 1.0 Uiso 0.0303(32) 18
C C2 0.3300(4) 0.2086(4) 0.2811(13) 1.0 Uiso 0.0180(28) 18
C C3 0.3491(4) 0.2278(4) 0.0895(12) 1.0 Uiso 0.0103(26) 18
C C4 0.3525(4) 0.1839(5) -0.0347(12) 1.0 Uiso 0.0038(29) 18
H H 0.3601(7) 0.1925(6) -0.1593(25) 1.0 Uiso 0.001(4) 18
D D1 0.4659(4) 0.3498(4) 0.2648(13) 1.589(26) Uiso 0.089(5) 18

loop_
_atom_type_symbol
_atom_type_number_in_cell
_atom_type_scat_length_neutron
_atom_type_scat_source
Co 18.0 0.2490 International_Tables_Vol_C
O 54.0 0.5803 International_Tables_Vol_C
C 72.0 0.6646 International_Tables_Vol_C
H 18.0 -0.3739 International_Tables_Vol_C
D 28.61 0.6671 International_Tables_Vol_C

loop_
_geom_angle_atom_site_label_1
_geom_angle_atom_site_label_2
_geom_angle_atom_site_label_3
_geom_angle
_geom_angle_site_symmetry_1
_geom_angle_site_symmetry_3
_geom_angle_publ_flag
Co Co Co 109.6(9) 103_554 202_555 n
Co Co O1 94.0(10) 103_554 1_555 n
Co Co O1 48.0(6) 103_554 103_554 n
Co Co O2 86.2(6) 103_554 202_554 n
Co Co O3 41.6(8) 103_554 1_555 n
Co Co O3 138.3(14) 103_554 202_555 n
Co Co D1 128.3(14) 103_554 1_555 n
Co Co O1 42.3(4) 202_555 1_555 n
Co Co O1 67.9(10) 202_555 103_554 n
Co Co O2 135.5(16) 202_555 202_554 n
Co Co O3 119.6(12) 202_555 1_555 n
Co Co O3 41.6(8) 202_555 202_555 n
Co Co D1 109.0(7) 202_555 1_555 n
O1 Co O1 78.9(8) 1_555 103_554 n
O1 Co O2 177.6(16) 1_555 202_554 n
O1 Co O3 81.5(10) 1_555 1_555 n
O1 Co O3 78.9(9) 1_555 202_555 n
O1 Co D1 92.1(10) 1_555 1_555 n
O1 Co O2 99.5(12) 103_554 202_554 n
O1 Co O3 84.2(9) 103_554 1_555 n
O1 Co O3 90.5(11) 103_554 202_555 n
O1 Co D1 169.4(14) 103_554 1_555 n
O2 Co O3 100.1(11) 202_554 1_555 n
O2 Co O3 99.5(12) 202_554 202_555 n
O2 Co D1 89.7(10) 202_554 1_555 n
O3 Co O3 160.3(14) 1_555 202_555 n
O3 Co D1 89.1(11) 1_555 1_555 n
O3 Co D1 93.1(10) 202_555 1_555 n
Co O1 Co 89.7(5) 1_555 202_555 n
Co O1 C1 128.8(12) 1_555 1_555 n
Co O1 C1 139.5(12) 202_555 1_555 n
Co O2 C1 120.6(12) 103_555 1_555 n
Co O3 Co 96.8(11) 1_555 103_554 n
Co O3 C3 124.2(12) 1_555 1_555 n
Co O3 C3 127.1(11) 103_554 1_555 n
O1 C1 O2 124.0(13) 1_555 1_555 n
O1 C1 C2 117.2(10) 1_555 1_555 n
O2 C1 C2 117.9(10) 1_555 1_555 n
C1 C2 C3 122.1(9) 1_555 1_555 n
C1 C2 C4 110.5(8) 1_555 -201_555 n
C3 C2 C4 127.0(10) 1_555 -201_555 n
O3 C3 C2 130.4(10) 1_555 1_555 n
O3 C3 C4 114.3(10) 1_555 1_555 n
C2 C3 C4 114.8(9) 1_555 1_555 n
C2 C4 C3 118.1(8) -201_555 1_555 n
C2 C4 H 123.8(12) -201_555 1_555 n
C3 C4 H 117.8(12) 1_555 1_555 n

loop_
_geom_bond_atom_site_label_1
_geom_bond_atom_site_label_2
_geom_bond_distance
_geom_bond_site_symmetry_2
_geom_bond_publ_flag
Co Co 3.069(27) 103_554 n
Co Co 3.069(27) 202_555 n
Co O1 2.280(25) 1_555 n
Co O1 2.067(24) 103_554 n
Co O1 2.985(25) 202_554 n
Co O2 1.933(25) 202_554 n
Co O3 2.050(25) 1_555 n
Co O3 2.054(25) 202_555 n
Co C1 3.192(25) 1_555 n
Co C1 3.099(26) 103_554 n
Co C1 2.781(27) 202_554 n
Co C3 2.949(27) 1_555 n
Co C3 2.987(27) 202_555 n
Co D1 2.324(25) 1_555 n
O1 Co 2.280(25) 1_555 n
O1 Co 2.985(25) 103_555 n
O1 Co 2.067(24) 202_555 n
O1 O2 2.179(16) 1_555 n
O1 C1 1.222(13) 1_555 n
O1 C2 2.404(15) 1_555 n
O2 Co 1.933(25) 103_555 n
O2 O1 2.179(16) 1_555 n
O2 C1 1.245(11) 1_555 n
O2 C2 2.430(14) 1_555 n
O3 Co 2.050(25) 1_555 n
O3 Co 2.054(25) 103_554 n
O3 C2 2.421(14) 1_555 n
O3 C3 1.260(14) 1_555 n
O3 C4 2.285(16) 1_555 n
C1 Co 3.192(25) 1_555 n
C1 Co 2.781(27) 103_555 n
C1 Co 3.099(26) 202_555 n
C1 O1 1.222(13) 1_555 n
C1 O2 1.245(11) 1_555 n
C1 C2 1.585(13) 1_555 n
C1 C3 2.619(13) 1_555 n
C1 C4 2.533(15) -201_444 n
C2 O1 2.404(15) 1_555 n
C2 O2 2.430(14) 1_555 n
C2 O3 2.421(14) 1_555 n
C2 C1 1.585(13) 1_555 n
C2 C2 2.755(21) -201_444 n
C2 C3 1.406(11) 1_555 n
C2 C3 2.534(13) -201_444 n
C2 C4 2.413(11) 1_555 n
C2 C4 1.497(13) -201_444 n
C2 H 2.119(19) -201_444 n
C3 Co 2.949(27) 1_555 n
C3 Co 2.987(27) 103_554 n
C3 O3 1.260(14) 1_555 n
C3 C1 2.619(13) 1_555 n
C3 C2 1.406(11) 1_555 n
C3 C2 2.534(13) -201_444 n
C3 C4 1.457(12) 1_555 n
C3 C4 2.599(12) -201_444 n
C3 H 2.025(17) 1_555 n
C4 O3 2.285(16) 1_555 n
C4 C1 2.533(15) -201_444 n
C4 C2 2.413(11) 1_555 n
C4 C2 1.497(13) -201_444 n
C4 C3 1.457(12) 1_555 n
C4 C3 2.599(12) -201_444 n
C4 H 0.882(21) 1_555 n
H C2 2.119(19) -201_444 n
H C3 2.025(17) 1_555 n
H C4 0.882(21) 1_555 n
D1 Co 2.324(25) 1_555 n
